data_4104964
loop_
_publ_author_name
'W. Alexander Merrill'
'Troy A. Stich'
'Marcin Brynda'
'Gregory J. Yeagle'
'James C. Fettinger'
'Raymond De Hont'
'William M. Reiff'
'Charles E. Schulz'
'R. David Britt'
'Philip P. Power'

_publ_section_title
;
 Direct Spectroscopic Observation of Large Quenching of First-Order
 Orbital Angular Momentum with Bending in Monomeric, Two-Coordinate Fe(II)
 Primary Amido Complexes and the Profound Magnetic Effects of the Absence
 of Jahn- and Renner-Teller Distortions in Rigorously Linear Coordination
;
_journal_name_full 'Journal of the American Chemical Society'
_journal_page_first 12693
_journal_page_last 12702
_journal_paper_doi 10.1021/ja903439t
_journal_volume 131
_journal_year 2009
_chemical_formula_moiety 'C72 H100 Fe N2'
_chemical_formula_sum 'C72 H100 Fe N2'
_chemical_formula_weight 1049.39
_chemical_name_systematic
;
 ?
;
_space_group_IT_number 14
_symmetry_cell_setting monoclinic
_symmetry_space_group_name_Hall '-P 2yn'
_symmetry_space_group_name_H-M 'P 1 21/n 1'
_atom_sites_solution_hydrogens geom
_atom_sites_solution_primary direct
_atom_sites_solution_secondary difmap
_audit_creation_method SHELXL-97
_cell_angle_alpha 90.00
_cell_angle_beta 113.1570(10)
_cell_angle_gamma 90.00
_cell_formula_units_Z 2
_cell_length_a 12.9432(9)
_cell_length_b 17.7150(12)
_cell_length_c 14.6698(10)
_cell_measurement_reflns_used 5636
_cell_measurement_temperature 90(2)
_cell_measurement_theta_max 29.90
_cell_measurement_theta_min 2.75
_cell_volume 3092.6(4)
_computing_cell_refinement 'SAINT (7.16b) (Bruker, 2004)'
_computing_data_collection 'SMART (Version 5.054) (Bruker, 2002)'
_computing_data_reduction 'SAINT (7.16b) (Bruker, 2004)'
_computing_molecular_graphics 'SHELXTL 5.1, XP (Sheldrick, 1994)'
_computing_publication_material SHELXL97
_computing_structure_refinement 'SHELXL-97 (Sheldrick, 1997)'
_computing_structure_solution 'SHELXS-97 (Sheldrick, 1990)'
_diffrn_ambient_temperature 90(2)
_diffrn_measured_fraction_theta_full 1.000
_diffrn_measured_fraction_theta_max 1.000
_diffrn_measurement_device_type 'Bruker SMART APEXII'
_diffrn_measurement_method '\w and \f'
_diffrn_radiation_monochromator graphite
_diffrn_radiation_source 'fine-focus sealed tube'
_diffrn_radiation_type MoK\a
_diffrn_radiation_wavelength 0.71073
_diffrn_reflns_av_R_equivalents 0.0392
_diffrn_reflns_av_sigmaI/netI 0.0332
_diffrn_reflns_limit_h_max 16
_diffrn_reflns_limit_h_min -16
_diffrn_reflns_limit_k_max 23
_diffrn_reflns_limit_k_min -23
_diffrn_reflns_limit_l_max 19
_diffrn_reflns_limit_l_min -19
_diffrn_reflns_number 27551
_diffrn_reflns_theta_full 27.50
_diffrn_reflns_theta_max 27.50
_diffrn_reflns_theta_min 1.78
_exptl_absorpt_coefficient_mu 0.286
_exptl_absorpt_correction_T_max 0.9398
_exptl_absorpt_correction_T_min 0.8894
_exptl_absorpt_correction_type 'empirical, SADABS (multi-scan)'
_exptl_absorpt_process_details 'SADABS 2.10 (Sheldrick, 2003)'
_exptl_crystal_colour Red
_exptl_crystal_density_diffrn 1.127
_exptl_crystal_density_meas 0
_exptl_crystal_description Block
_exptl_crystal_F_000 1144
_exptl_crystal_size_max 0.42
_exptl_crystal_size_mid 0.38
_exptl_crystal_size_min 0.22
_refine_diff_density_max 0.825
_refine_diff_density_min -0.356
_refine_diff_density_rms 0.061
_refine_ls_extinction_method none
_refine_ls_goodness_of_fit_ref 1.077
_refine_ls_hydrogen_treatment mixed
_refine_ls_matrix_type full
_refine_ls_number_parameters 405
_refine_ls_number_reflns 7087
_refine_ls_number_restraints 0
_refine_ls_restrained_S_all 1.077
_refine_ls_R_factor_all 0.0637
_refine_ls_R_factor_gt 0.0442
_refine_ls_shift/su_max 0.001
_refine_ls_shift/su_mean 0.000
_refine_ls_structure_factor_coef Fsqd
_refine_ls_weighting_details 'calc w=1/[\s^2^(Fo^2^)+(0.0591P)^2^+1.6529P] where P=(Fo^2^+2Fc^2^)/3'
_refine_ls_weighting_scheme calc
_refine_ls_wR_factor_gt 0.1107
_refine_ls_wR_factor_ref 0.1234
_reflns_number_gt 5324
_reflns_number_total 7087
_reflns_threshold_expression >2sigma(I)
_cod_data_source_file ja903439t_si_002.cif
_cod_data_source_block 1241ffmi
_cod_original_sg_symbol_H-M 'P 21/n'
_cod_database_code 4104964

loop_
_symmetry_equiv_pos_as_xyz
'x, y, z'
'-x+1/2, y+1/2, -z+1/2'
'-x, -y, -z'
'x-1/2, -y-1/2, z-1/2'

loop_
_atom_site_label
_atom_site_type_symbol
_atom_site_fract_x
_atom_site_fract_y
_atom_site_fract_z
_atom_site_U_iso_or_equiv
_atom_site_adp_type
_atom_site_occupancy
_atom_site_symmetry_multiplicity
_atom_site_calc_flag
_atom_site_refinement_flags
Fe1 Fe 0.5000 1.0000 0.0000 0.01840(10) Uani 1 2 d S
N1 N 0.46946(12) 0.97576(8) 0.11324(10) 0.0170(3) Uani 1 1 d .
H1 H 0.421(2) 1.0005(12) 0.1226(17) 0.029(6) Uiso 1 1 d .
C1 C 0.51915(13) 0.92305(9) 0.18693(12) 0.0145(3) Uani 1 1 d .
C2 C 0.60630(13) 0.87686(9) 0.18259(12) 0.0147(3) Uani 1 1 d .
C3 C 0.65695(14) 0.82250(10) 0.25485(12) 0.0176(3) Uani 1 1 d .
H3 H 0.7152 0.7921 0.2504 0.021(5) Uiso 1 1 calc R
C4 C 0.62422(14) 0.81176(10) 0.33333(12) 0.0186(3) Uani 1 1 d .
H4 H 0.6586 0.7741 0.3819 0.029(6) Uiso 1 1 calc R
C5 C 0.53998(14) 0.85751(10) 0.33900(12) 0.0176(3) Uani 1 1 d .
H5 H 0.5174 0.8510 0.3928 0.014(5) Uiso 1 1 calc R
C6 C 0.48746(13) 0.91267(9) 0.26839(12) 0.0150(3) Uani 1 1 d .
C7 C 0.64725(13) 0.88439(9) 0.10067(12) 0.0147(3) Uani 1 1 d .
C8 C 0.61949(13) 0.82826(9) 0.02621(12) 0.0159(3) Uani 1 1 d .
C9 C 0.67609(14) 0.82724(10) -0.03702(12) 0.0171(3) Uani 1 1 d .
H9 H 0.6557 0.7906 -0.0884 0.016(5) Uiso 1 1 calc R
C10 C 0.76193(13) 0.87830(9) -0.02770(12) 0.0151(3) Uani 1 1 d .
C11 C 0.78418(13) 0.93531(9) 0.04247(12) 0.0158(3) Uani 1 1 d .
H11 H 0.8390 0.9724 0.0469 0.021(5) Uiso 1 1 calc R
C12 C 0.72811(13) 0.93979(9) 0.10701(12) 0.0156(3) Uani 1 1 d .
C13 C 0.53691(14) 0.76503(10) 0.01947(13) 0.0191(3) Uani 1 1 d .
H13 H 0.5003 0.7773 0.0663 0.017(5) Uiso 1 1 calc R
C14 C 0.59987(16) 0.69038(11) 0.05286(16) 0.0290(4) Uani 1 1 d .
H14A H 0.5465 0.6505 0.0506 0.035(6) Uiso 1 1 calc R
H14B H 0.6561 0.6956 0.1208 0.046(7) Uiso 1 1 calc R
H14C H 0.6374 0.6773 0.0086 0.034(6) Uiso 1 1 calc R
C15 C 0.44429(15) 0.75654(11) -0.08406(14) 0.0258(4) Uani 1 1 d .
H15A H 0.4776 0.7415 -0.1308 0.036(6) Uiso 1 1 calc R
H15B H 0.4051 0.8048 -0.1051 0.031(6) Uiso 1 1 calc R
H15C H 0.3908 0.7179 -0.0827 0.039(6) Uiso 1 1 calc R
C16 C 0.82974(14) 0.86626(9) -0.09099(12) 0.0169(3) Uani 1 1 d .
H16 H 0.7762 0.8653 -0.1621 0.020(5) Uiso 1 1 calc R
C17 C 0.88981(15) 0.78979(10) -0.06660(14) 0.0237(4) Uani 1 1 d .
H17A H 0.9321 0.7821 -0.1085 0.034(6) Uiso 1 1 calc R
H17B H 0.8342 0.7494 -0.0791 0.031(6) Uiso 1 1 calc R
H17C H 0.9416 0.7889 0.0033 0.038(6) Uiso 1 1 calc R
C18 C 0.91587(15) 0.92784(10) -0.07899(13) 0.0211(4) Uani 1 1 d .
H18A H 0.9718 0.9280 -0.0105 0.023(5) Uiso 1 1 calc R
H18B H 0.8781 0.9770 -0.0943 0.024(5) Uiso 1 1 calc R
H18C H 0.9533 0.9183 -0.1244 0.031(6) Uiso 1 1 calc R
C19 C 0.76464(14) 0.99800(9) 0.19028(12) 0.0180(3) Uani 1 1 d .
H19 H 0.7019 1.0039 0.2132 0.020(5) Uiso 1 1 calc R
C20 C 0.78855(17) 1.07572(10) 0.15731(15) 0.0265(4) Uani 1 1 d .
H20A H 0.8007 1.1124 0.2105 0.033(6) Uiso 1 1 calc R
H20B H 0.7244 1.0916 0.0978 0.032(6) Uiso 1 1 calc R
H20C H 0.8559 1.0729 0.1424 0.048(7) Uiso 1 1 calc R
C21 C 0.86749(17) 0.96876(12) 0.27818(14) 0.0286(4) Uani 1 1 d .
H21A H 0.9291 0.9593 0.2566 0.049(7) Uiso 1 1 calc R
H21B H 0.8480 0.9217 0.3028 0.038(6) Uiso 1 1 calc R
H21C H 0.8911 1.0066 0.3312 0.031(6) Uiso 1 1 calc R
C22 C 0.39966(14) 0.96026(10) 0.28349(12) 0.0162(3) Uani 1 1 d .
C23 C 0.29165(14) 0.92977(10) 0.26269(12) 0.0185(3) Uani 1 1 d .
C24 C 0.21653(15) 0.97107(11) 0.28916(13) 0.0220(4) Uani 1 1 d .
H24 H 0.1445 0.9504 0.2765 0.029(6) Uiso 1 1 calc R
C25 C 0.24315(15) 1.04140(11) 0.33345(13) 0.0226(4) Uani 1 1 d .
C26 C 0.34849(15) 1.07143(10) 0.35112(13) 0.0206(4) Uani 1 1 d .
H26 H 0.3669 1.1201 0.3801 0.013(4) Uiso 1 1 calc R
C27 C 0.42825(14) 1.03188(10) 0.32732(12) 0.0179(3) Uani 1 1 d .
C28 C 0.25763(15) 0.85369(11) 0.21088(13) 0.0223(4) Uani 1 1 d .
H28 H 0.3231 0.8188 0.2411 0.016(5) Uiso 1 1 calc R
C29 C 0.15671(17) 0.81673(12) 0.22288(16) 0.0303(4) Uani 1 1 d .
H29A H 0.1687 0.8164 0.2931 0.042(7) Uiso 1 1 calc R
H29B H 0.1484 0.7648 0.1981 0.041(7) Uiso 1 1 calc R
H29C H 0.0884 0.8454 0.1850 0.028(6) Uiso 1 1 calc R
C30 C 0.23463(16) 0.86052(11) 0.10056(14) 0.0247(4) Uani 1 1 d .
H30A H 0.1723 0.8957 0.0689 0.022(5) Uiso 1 1 calc R
H30B H 0.2148 0.8108 0.0691 0.027(5) Uiso 1 1 calc R
H30C H 0.3021 0.8794 0.0931 0.033(6) Uiso 1 1 calc R
C31 C 0.15756(17) 1.08018(11) 0.36514(15) 0.0265(4) Uani 1 1 d .
H31 H 0.0811 1.0680 0.3145 0.037(6) Uiso 1 1 calc R
C32 C 0.1690(2) 1.16516(12) 0.37090(18) 0.0362(5) Uani 1 1 d .
H32A H 0.2395 1.1790 0.4256 0.048(7) Uiso 1 1 calc R
H32B H 0.1056 1.1870 0.3823 0.040(6) Uiso 1 1 calc R
H32C H 0.1693 1.1846 0.3085 0.053(8) Uiso 1 1 calc R
C33 C 0.16515(17) 1.04862(12) 0.46483(15) 0.0307(4) Uani 1 1 d .
H33A H 0.2398 1.0593 0.5159 0.036(6) Uiso 1 1 calc R
H33B H 0.1529 0.9939 0.4592 0.045(7) Uiso 1 1 calc R
H33C H 0.1077 1.0725 0.4831 0.048(7) Uiso 1 1 calc R
C34 C 0.54466(14) 1.06570(10) 0.35294(12) 0.0183(3) Uani 1 1 d .
H34 H 0.5932 1.0258 0.3419 0.015(5) Uiso 1 1 calc R
C35 C 0.59846(16) 1.08946(11) 0.46177(13) 0.0244(4) Uani 1 1 d .
H35A H 0.5552 1.1310 0.4735 0.039(6) Uiso 1 1 calc R
H35B H 0.6758 1.1061 0.4776 0.028(6) Uiso 1 1 calc R
H35C H 0.5988 1.0465 0.5040 0.038(6) Uiso 1 1 calc R
C36 C 0.54086(17) 1.13250(11) 0.28580(14) 0.0275(4) Uani 1 1 d .
H36A H 0.5099 1.1159 0.2165 0.031(6) Uiso 1 1 calc R
H36B H 0.6170 1.1521 0.3031 0.028(6) Uiso 1 1 calc R
H36C H 0.4932 1.1723 0.2948 0.040(7) Uiso 1 1 calc R

loop_
_atom_site_aniso_label
_atom_site_aniso_U_11
_atom_site_aniso_U_22
_atom_site_aniso_U_33
_atom_site_aniso_U_23
_atom_site_aniso_U_13
_atom_site_aniso_U_12
Fe1 0.02255(19) 0.02312(19) 0.01374(17) 0.00160(13) 0.01166(14) -0.00240(14)
N1 0.0182(7) 0.0205(7) 0.0163(7) 0.0032(6) 0.0109(6) 0.0052(6)
C1 0.0152(8) 0.0164(8) 0.0142(8) -0.0005(6) 0.0083(6) -0.0004(6)
C2 0.0144(7) 0.0178(8) 0.0142(7) -0.0007(6) 0.0080(6) -0.0006(6)
C3 0.0162(8) 0.0205(8) 0.0180(8) -0.0003(6) 0.0089(6) 0.0017(6)
C4 0.0201(8) 0.0203(8) 0.0152(8) 0.0045(6) 0.0066(7) 0.0027(7)
C5 0.0187(8) 0.0223(8) 0.0149(8) 0.0009(6) 0.0098(7) -0.0006(7)
C6 0.0139(8) 0.0184(8) 0.0152(8) -0.0008(6) 0.0083(6) -0.0007(6)
C7 0.0131(7) 0.0182(8) 0.0151(8) 0.0008(6) 0.0081(6) 0.0027(6)
C8 0.0139(8) 0.0184(8) 0.0162(8) 0.0015(6) 0.0069(6) -0.0004(6)
C9 0.0170(8) 0.0203(8) 0.0152(8) -0.0021(6) 0.0077(6) -0.0011(6)
C10 0.0142(7) 0.0196(8) 0.0143(8) 0.0033(6) 0.0085(6) 0.0030(6)
C11 0.0146(8) 0.0174(8) 0.0176(8) 0.0008(6) 0.0088(6) -0.0002(6)
C12 0.0154(8) 0.0180(8) 0.0150(8) 0.0002(6) 0.0077(6) 0.0012(6)
C13 0.0179(8) 0.0214(9) 0.0206(9) -0.0025(7) 0.0105(7) -0.0045(7)
C14 0.0253(10) 0.0254(10) 0.0372(11) 0.0040(8) 0.0132(9) -0.0031(8)
C15 0.0211(9) 0.0309(10) 0.0254(10) -0.0030(8) 0.0092(8) -0.0070(8)
C16 0.0170(8) 0.0205(8) 0.0164(8) -0.0022(6) 0.0101(6) -0.0007(6)
C17 0.0223(9) 0.0231(9) 0.0309(10) -0.0022(7) 0.0161(8) 0.0024(7)
C18 0.0192(8) 0.0257(9) 0.0239(9) -0.0002(7) 0.0144(7) -0.0012(7)
C19 0.0186(8) 0.0212(8) 0.0181(8) -0.0054(7) 0.0114(7) -0.0030(7)
C20 0.0345(11) 0.0218(9) 0.0283(10) -0.0057(7) 0.0180(9) -0.0034(8)
C21 0.0281(10) 0.0329(11) 0.0224(9) -0.0055(8) 0.0075(8) -0.0049(8)
C22 0.0167(8) 0.0215(9) 0.0138(7) 0.0035(6) 0.0096(6) 0.0035(6)
C23 0.0179(8) 0.0261(9) 0.0138(8) 0.0045(6) 0.0086(7) 0.0027(7)
C24 0.0166(8) 0.0322(10) 0.0206(9) 0.0068(7) 0.0112(7) 0.0035(7)
C25 0.0221(9) 0.0314(10) 0.0202(8) 0.0087(7) 0.0147(7) 0.0094(7)
C26 0.0264(9) 0.0213(9) 0.0173(8) 0.0021(7) 0.0121(7) 0.0046(7)
C27 0.0196(8) 0.0228(9) 0.0144(8) 0.0041(6) 0.0100(7) 0.0040(7)
C28 0.0177(8) 0.0265(9) 0.0232(9) 0.0035(7) 0.0086(7) -0.0004(7)
C29 0.0269(10) 0.0323(11) 0.0345(11) -0.0001(8) 0.0152(9) -0.0072(8)
C30 0.0243(9) 0.0253(9) 0.0244(9) -0.0009(7) 0.0094(8) -0.0012(7)
C31 0.0269(10) 0.0310(10) 0.0290(10) 0.0030(8) 0.0191(8) 0.0065(8)
C32 0.0423(12) 0.0312(11) 0.0498(13) 0.0023(10) 0.0339(11) 0.0082(9)
C33 0.0315(11) 0.0393(12) 0.0314(10) 0.0074(9) 0.0234(9) 0.0110(9)
C34 0.0197(8) 0.0199(8) 0.0180(8) -0.0003(6) 0.0104(7) 0.0012(7)
C35 0.0267(9) 0.0274(10) 0.0196(9) -0.0002(7) 0.0097(7) -0.0040(8)
C36 0.0284(10) 0.0315(10) 0.0248(10) 0.0055(8) 0.0130(8) -0.0038(8)

loop_
_atom_type_symbol
_atom_type_description
_atom_type_scat_dispersion_real
_atom_type_scat_dispersion_imag
_atom_type_scat_source
C C 0.0033 0.0016 'International Tables Vol C Tables 4.2.6.8 and 6.1.1.4'
H H 0.0000 0.0000 'International Tables Vol C Tables 4.2.6.8 and 6.1.1.4'
N N 0.0061 0.0033 'International Tables Vol C Tables 4.2.6.8 and 6.1.1.4'
Fe Fe 0.3463 0.8444 'International Tables Vol C Tables 4.2.6.8 and 6.1.1.4'

loop_
_geom_angle_atom_site_label_1
_geom_angle_atom_site_label_2
_geom_angle_atom_site_label_3
_geom_angle
_geom_angle_site_symmetry_1
N1 Fe1 N1 179.998(1) 3_675
C1 N1 Fe1 130.06(11) .
C1 N1 H1 112.4(16) .
Fe1 N1 H1 117.5(16) .
N1 C1 C2 119.34(14) .
N1 C1 C6 123.14(14) .
C2 C1 C6 117.53(14) .
C3 C2 C1 120.75(15) .
C3 C2 C7 117.63(14) .
C1 C2 C7 121.62(14) .
C4 C3 C2 121.42(15) .
C4 C3 H3 119.3 .
C2 C3 H3 119.3 .
C5 C4 C3 118.25(15) .
C5 C4 H4 120.9 .
C3 C4 H4 120.9 .
C4 C5 C6 122.09(15) .
C4 C5 H5 119.0 .
C6 C5 H5 119.0 .
C5 C6 C1 119.95(15) .
C5 C6 C22 117.49(14) .
C1 C6 C22 122.55(14) .
C12 C7 C8 119.75(14) .
C12 C7 C2 119.76(14) .
C8 C7 C2 119.61(14) .
C9 C8 C7 118.93(15) .
C9 C8 C13 119.16(15) .
C7 C8 C13 121.68(14) .
C8 C9 C10 122.27(15) .
C8 C9 H9 118.9 .
C10 C9 H9 118.9 .
C11 C10 C9 117.93(15) .
C11 C10 C16 123.53(15) .
C9 C10 C16 118.46(14) .
C10 C11 C12 121.97(15) .
C10 C11 H11 119.0 .
C12 C11 H11 119.0 .
C11 C12 C7 118.89(15) .
C11 C12 C19 119.93(14) .
C7 C12 C19 120.77(14) .
C8 C13 C15 113.13(14) .
C8 C13 C14 110.06(14) .
C15 C13 C14 110.14(15) .
C8 C13 H13 107.8 .
C15 C13 H13 107.8 .
C14 C13 H13 107.8 .
C13 C14 H14A 109.5 .
C13 C14 H14B 109.5 .
H14A C14 H14B 109.5 .
C13 C14 H14C 109.5 .
H14A C14 H14C 109.5 .
H14B C14 H14C 109.5 .
C13 C15 H15A 109.5 .
C13 C15 H15B 109.5 .
H15A C15 H15B 109.5 .
C13 C15 H15C 109.5 .
H15A C15 H15C 109.5 .
H15B C15 H15C 109.5 .
C18 C16 C10 113.67(14) .
C18 C16 C17 109.01(14) .
C10 C16 C17 110.04(14) .
C18 C16 H16 108.0 .
C10 C16 H16 108.0 .
C17 C16 H16 108.0 .
C16 C17 H17A 109.5 .
C16 C17 H17B 109.5 .
H17A C17 H17B 109.5 .
C16 C17 H17C 109.5 .
H17A C17 H17C 109.5 .
H17B C17 H17C 109.5 .
C16 C18 H18A 109.5 .
C16 C18 H18B 109.5 .
H18A C18 H18B 109.5 .
C16 C18 H18C 109.5 .
H18A C18 H18C 109.5 .
H18B C18 H18C 109.5 .
C12 C19 C20 113.12(14) .
C12 C19 C21 109.78(14) .
C20 C19 C21 110.66(15) .
C12 C19 H19 107.7 .
C20 C19 H19 107.7 .
C21 C19 H19 107.7 .
C19 C20 H20A 109.5 .
C19 C20 H20B 109.5 .
H20A C20 H20B 109.5 .
C19 C20 H20C 109.5 .
H20A C20 H20C 109.5 .
H20B C20 H20C 109.5 .
C19 C21 H21A 109.5 .
C19 C21 H21B 109.5 .
H21A C21 H21B 109.5 .
C19 C21 H21C 109.5 .
H21A C21 H21C 109.5 .
H21B C21 H21C 109.5 .
C27 C22 C23 120.23(15) .
C27 C22 C6 119.79(15) .
C23 C22 C6 119.68(15) .
C24 C23 C22 118.65(16) .
C24 C23 C28 120.55(16) .
C22 C23 C28 120.79(15) .
C25 C24 C23 122.20(17) .
C25 C24 H24 118.9 .
C23 C24 H24 118.9 .
C24 C25 C26 118.48(16) .
C24 C25 C31 118.19(16) .
C26 C25 C31 123.26(17) .
C25 C26 C27 121.82(17) .
C25 C26 H26 119.1 .
C27 C26 H26 119.1 .
C26 C27 C22 118.59(16) .
C26 C27 C34 119.72(16) .
C22 C27 C34 121.65(14) .
C23 C28 C30 110.80(15) .
C23 C28 C29 114.37(15) .
C30 C28 C29 109.59(15) .
C23 C28 H28 107.3 .
C30 C28 H28 107.3 .
C29 C28 H28 107.3 .
C28 C29 H29A 109.5 .
C28 C29 H29B 109.5 .
H29A C29 H29B 109.5 .
C28 C29 H29C 109.5 .
H29A C29 H29C 109.5 .
H29B C29 H29C 109.5 .
C28 C30 H30A 109.5 .
C28 C30 H30B 109.5 .
H30A C30 H30B 109.5 .
C28 C30 H30C 109.5 .
H30A C30 H30C 109.5 .
H30B C30 H30C 109.5 .
C32 C31 C25 113.53(16) .
C32 C31 C33 109.99(17) .
C25 C31 C33 110.20(16) .
C32 C31 H31 107.6 .
C25 C31 H31 107.6 .
C33 C31 H31 107.6 .
C31 C32 H32A 109.5 .
C31 C32 H32B 109.5 .
H32A C32 H32B 109.5 .
C31 C32 H32C 109.5 .
H32A C32 H32C 109.5 .
H32B C32 H32C 109.5 .
C31 C33 H33A 109.5 .
C31 C33 H33B 109.5 .
H33A C33 H33B 109.5 .
C31 C33 H33C 109.5 .
H33A C33 H33C 109.5 .
H33B C33 H33C 109.5 .
C27 C34 C36 111.54(14) .
C27 C34 C35 111.45(14) .
C36 C34 C35 110.23(15) .
C27 C34 H34 107.8 .
C36 C34 H34 107.8 .
C35 C34 H34 107.8 .
C34 C35 H35A 109.5 .
C34 C35 H35B 109.5 .
H35A C35 H35B 109.5 .
C34 C35 H35C 109.5 .
H35A C35 H35C 109.5 .
H35B C35 H35C 109.5 .
C34 C36 H36A 109.5 .
C34 C36 H36B 109.5 .
H36A C36 H36B 109.5 .
C34 C36 H36C 109.5 .
H36A C36 H36C 109.5 .
H36B C36 H36C 109.5 .

loop_
_geom_bond_atom_site_label_1
_geom_bond_atom_site_label_2
_geom_bond_distance
_geom_bond_site_symmetry_2
Fe1 N1 1.9017(14) 3_675
Fe1 N1 1.9017(14) .
N1 C1 1.381(2) .
N1 H1 0.82(2) .
C1 C2 1.415(2) .
C1 C6 1.420(2) .
C2 C3 1.391(2) .
C2 C7 1.498(2) .
C3 C4 1.387(2) .
C3 H3 0.9500 .
C4 C5 1.387(2) .
C4 H4 0.9500 .
C5 C6 1.391(2) .
C5 H5 0.9500 .
C6 C22 1.500(2) .
C7 C12 1.411(2) .
C7 C8 1.415(2) .
C8 C9 1.390(2) .
C8 C13 1.524(2) .
C9 C10 1.397(2) .
C9 H9 0.9500 .
C10 C11 1.389(2) .
C10 C16 1.523(2) .
C11 C12 1.404(2) .
C11 H11 0.9500 .
C12 C19 1.525(2) .
C13 C15 1.528(2) .
C13 C14 1.529(3) .
C13 H13 1.0000 .
C14 H14A 0.9800 .
C14 H14B 0.9800 .
C14 H14C 0.9800 .
C15 H15A 0.9800 .
C15 H15B 0.9800 .
C15 H15C 0.9800 .
C16 C18 1.520(2) .
C16 C17 1.533(2) .
C16 H16 1.0000 .
C17 H17A 0.9800 .
C17 H17B 0.9800 .
C17 H17C 0.9800 .
C18 H18A 0.9800 .
C18 H18B 0.9800 .
C18 H18C 0.9800 .
C19 C20 1.531(2) .
C19 C21 1.534(3) .
C19 H19 1.0000 .
C20 H20A 0.9800 .
C20 H20B 0.9800 .
C20 H20C 0.9800 .
C21 H21A 0.9800 .
C21 H21B 0.9800 .
C21 H21C 0.9800 .
C22 C27 1.405(2) .
C22 C23 1.416(2) .
C23 C24 1.389(2) .
C23 C28 1.525(3) .
C24 C25 1.385(3) .
C24 H24 0.9500 .
C25 C26 1.390(3) .
C25 C31 1.523(2) .
C26 C27 1.401(2) .
C26 H26 0.9500 .
C27 C34 1.525(2) .
C28 C30 1.531(3) .
C28 C29 1.532(2) .
C28 H28 1.0000 .
C29 H29A 0.9800 .
C29 H29B 0.9800 .
C29 H29C 0.9800 .
C30 H30A 0.9800 .
C30 H30B 0.9800 .
C30 H30C 0.9800 .
C31 C32 1.512(3) .
C31 C33 1.532(3) .
C31 H31 1.0000 .
C32 H32A 0.9800 .
C32 H32B 0.9800 .
C32 H32C 0.9800 .
C33 H33A 0.9800 .
C33 H33B 0.9800 .
C33 H33C 0.9800 .
C34 C36 1.528(2) .
C34 C35 1.529(2) .
C34 H34 1.0000 .
C35 H35A 0.9800 .
C35 H35B 0.9800 .
C35 H35C 0.9800 .
C36 H36A 0.9800 .
C36 H36B 0.9800 .
C36 H36C 0.9800 .
